data_7117084
loop_
_publ_author_name
'Takayuki Tanaka'
'Atsuhiro Osuka'

_publ_section_title
;
 Tetracoordinate silicon complexes of 1,2-bis(indol-2-yl)benzene as
 blue-emitting dyes in the solid state
;
_journal_name_full Chem.Commun.
_journal_page_first 8123
_journal_paper_doi 10.1039/C5cc01625H
_journal_volume 51
_journal_year 2015
_chemical_formula_moiety 'C24 H20 N2 Si, C H Cl3'
_chemical_formula_sum 'C25 H21 Cl3 N2 Si'
_chemical_formula_weight 483.88
_chemical_name_systematic '1,2-bis(indol-2-yl)benzene dimethylsilyl complex'
_space_group_IT_number 14
_symmetry_cell_setting monoclinic
_symmetry_Int_Tables_number 14
_symmetry_space_group_name_Hall '-P 2ybc'
_symmetry_space_group_name_H-M 'P 1 21/c 1'
_atom_sites_solution_hydrogens geom
_atom_sites_solution_primary direct
_atom_sites_solution_secondary difmap
_audit_creation_method SHELXL-97
_audit_update_record
;
2015-02-21 deposited with the CCDC.
2015-04-14 downloaded from the CCDC.
;
_cell_angle_alpha 90.00
_cell_angle_beta 101.368(4)
_cell_angle_gamma 90.00
_cell_formula_units_Z 4
_cell_length_a 10.6810(19)
_cell_length_b 19.442(4)
_cell_length_c 11.152(2)
_cell_measurement_reflns_used 2639
_cell_measurement_temperature 93(2)
_cell_measurement_theta_max 68.2
_cell_measurement_theta_min 25.1
_cell_volume 2270.4(7)
_computing_structure_refinement 'SHELXL-97 (Sheldrick, 1997)'
_computing_structure_solution 'SHELXS-97 (Sheldrick, 1990)'
_diffrn_ambient_temperature 93(2)
_diffrn_detector_area_resol_mean 5.814
_diffrn_measured_fraction_theta_full 0.973
_diffrn_measured_fraction_theta_max 0.974
_diffrn_measurement_device_type 'Rigaku XtaLAB P200'
_diffrn_measurement_method \w
_diffrn_radiation_monochromator graphite
_diffrn_radiation_source 'fine-focus sealed tube'
_diffrn_radiation_type CuK\a
_diffrn_radiation_wavelength 1.54187
_diffrn_reflns_av_R_equivalents 0.0203
_diffrn_reflns_av_sigmaI/netI 0.0162
_diffrn_reflns_limit_h_max 12
_diffrn_reflns_limit_h_min -12
_diffrn_reflns_limit_k_max 22
_diffrn_reflns_limit_k_min -23
_diffrn_reflns_limit_l_max 12
_diffrn_reflns_limit_l_min -11
_diffrn_reflns_number 14603
_diffrn_reflns_theta_full 65.94
_diffrn_reflns_theta_max 65.94
_diffrn_reflns_theta_min 6.80
_exptl_absorpt_coefficient_mu 4.281
_exptl_absorpt_correction_T_max 0.7537
_exptl_absorpt_correction_T_min 0.4142
_exptl_absorpt_correction_type multi-scan
_exptl_absorpt_process_details 'REQAB (Rigaku, 1998)'
_exptl_crystal_colour colorless
_exptl_crystal_density_diffrn 1.416
_exptl_crystal_density_method 'not measured'
_exptl_crystal_description prism
_exptl_crystal_F_000 1000
_exptl_crystal_recrystallization_method 'Vapour Deposition'
_exptl_crystal_size_max 0.25
_exptl_crystal_size_mid 0.21
_exptl_crystal_size_min 0.07
_refine_diff_density_max 0.302
_refine_diff_density_min -0.341
_refine_diff_density_rms 0.049
_refine_ls_extinction_method none
_refine_ls_goodness_of_fit_ref 1.039
_refine_ls_hydrogen_treatment constr
_refine_ls_matrix_type full
_refine_ls_number_parameters 282
_refine_ls_number_reflns 3848
_refine_ls_number_restraints 0
_refine_ls_restrained_S_all 1.039
_refine_ls_R_factor_all 0.0290
_refine_ls_R_factor_gt 0.0277
_refine_ls_shift/su_max 0.000
_refine_ls_shift/su_mean 0.000
_refine_ls_structure_factor_coef Fsqd
_refine_ls_weighting_details 'calc w=1/[\s^2^(Fo^2^)+(0.0448P)^2^+1.0494P] where P=(Fo^2^+2Fc^2^)/3'
_refine_ls_weighting_scheme calc
_refine_ls_wR_factor_gt 0.0751
_refine_ls_wR_factor_ref 0.0758
_reflns_number_gt 3631
_reflns_number_total 3848
_reflns_threshold_expression >2sigma(I)
_cod_data_source_file c5cc01625h3.cif
_cod_data_source_block 41007ta
_cod_original_sg_symbol_H-M 'P 21/c '
_cod_database_code 7117084

loop_
_symmetry_equiv_pos_as_xyz
'x, y, z'
'-x, y+1/2, -z+1/2'
'-x, -y, -z'
'x, -y-1/2, z-1/2'

loop_
_atom_site_label
_atom_site_type_symbol
_atom_site_fract_x
_atom_site_fract_y
_atom_site_fract_z
_atom_site_U_iso_or_equiv
_atom_site_adp_type
_atom_site_occupancy
_atom_site_symmetry_multiplicity
_atom_site_calc_flag
_atom_site_refinement_flags
_atom_site_disorder_assembly
_atom_site_disorder_group
C1 C 0.17368(12) 0.28091(7) 0.02265(13) 0.0129(3) Uani 1 1 d . . .
C2 C 0.20075(13) 0.33751(7) 0.10119(14) 0.0164(3) Uani 1 1 d . . .
H1 H 0.2591 0.3338 0.1771 0.020 Uiso 1 1 calc R . .
C3 C 0.13980(14) 0.39916(7) 0.06473(14) 0.0199(3) Uani 1 1 d . . .
H2 H 0.1573 0.4382 0.1166 0.024 Uiso 1 1 calc R . .
C4 C 0.05327(14) 0.40542(7) -0.04653(14) 0.0206(3) Uani 1 1 d . . .
H3 H 0.0127 0.4483 -0.0687 0.025 Uiso 1 1 calc R . .
C5 C 0.02625(14) 0.34993(8) -0.12435(14) 0.0182(3) Uani 1 1 d . . .
H4 H -0.0328 0.3543 -0.1998 0.022 Uiso 1 1 calc R . .
C6 C 0.08734(12) 0.28691(7) -0.09040(13) 0.0137(3) Uani 1 1 d . . .
C7 C 0.08033(12) 0.22071(7) -0.14750(13) 0.0140(3) Uani 1 1 d . . .
H5 H 0.0301 0.2089 -0.2249 0.017 Uiso 1 1 calc R . .
C8 C 0.15890(12) 0.17771(7) -0.07058(13) 0.0124(3) Uani 1 1 d . . .
C9 C 0.17812(13) 0.10351(7) -0.09059(12) 0.0125(3) Uani 1 1 d . . .
C10 C 0.06815(13) 0.06311(7) -0.12340(13) 0.0158(3) Uani 1 1 d . . .
H6 H -0.0133 0.0837 -0.1277 0.019 Uiso 1 1 calc R . .
C11 C 0.07572(13) -0.00625(7) -0.14974(13) 0.0173(3) Uani 1 1 d . . .
H7 H 0.0001 -0.0328 -0.1721 0.021 Uiso 1 1 calc R . .
C12 C 0.19452(14) -0.03672(7) -0.14335(13) 0.0162(3) Uani 1 1 d . . .
H8 H 0.2004 -0.0842 -0.1614 0.019 Uiso 1 1 calc R . .
C13 C 0.30447(13) 0.00246(7) -0.11052(12) 0.0141(3) Uani 1 1 d . . .
H9 H 0.3854 -0.0187 -0.1064 0.017 Uiso 1 1 calc R . .
C14 C 0.29873(12) 0.07257(7) -0.08333(12) 0.0117(3) Uani 1 1 d . . .
C15 C 0.42122(12) 0.11011(7) -0.05118(12) 0.0117(3) Uani 1 1 d . . .
C16 C 0.51979(13) 0.10855(7) -0.11243(13) 0.0145(3) Uani 1 1 d . . .
H10 H 0.5220 0.0836 -0.1852 0.017 Uiso 1 1 calc R . .
C17 C 0.61909(13) 0.15133(7) -0.04711(13) 0.0148(3) Uani 1 1 d . . .
C18 C 0.57576(12) 0.17674(7) 0.05646(13) 0.0134(3) Uani 1 1 d . . .
C19 C 0.65398(13) 0.21779(7) 0.14291(14) 0.0176(3) Uani 1 1 d . . .
H11 H 0.6258 0.2337 0.2137 0.021 Uiso 1 1 calc R . .
C20 C 0.77397(14) 0.23459(8) 0.12229(15) 0.0220(3) Uani 1 1 d . . .
H12 H 0.8287 0.2624 0.1801 0.026 Uiso 1 1 calc R . .
C21 C 0.81684(14) 0.21151(8) 0.01811(16) 0.0237(3) Uani 1 1 d . . .
H13 H 0.8990 0.2247 0.0057 0.028 Uiso 1 1 calc R . .
C22 C 0.74092(14) 0.17004(8) -0.06618(15) 0.0206(3) Uani 1 1 d . . .
H14 H 0.7703 0.1542 -0.1364 0.025 Uiso 1 1 calc R . .
C23 C 0.40351(13) 0.23125(7) 0.27109(13) 0.0174(3) Uani 1 1 d . . .
H16 H 0.4370 0.2727 0.2386 0.026 Uiso 1 1 calc R . .
H17 H 0.4724 0.2082 0.3279 0.026 Uiso 1 1 calc R . .
H18 H 0.3355 0.2441 0.3144 0.026 Uiso 1 1 calc R . .
C24 C 0.28063(13) 0.09316(7) 0.20643(13) 0.0167(3) Uani 1 1 d . . .
H19 H 0.2171 0.1050 0.2556 0.025 Uiso 1 1 calc R . .
H20 H 0.3525 0.0692 0.2578 0.025 Uiso 1 1 calc R . .
H21 H 0.2415 0.0631 0.1388 0.025 Uiso 1 1 calc R . .
N1 N 0.21790(10) 0.21258(6) 0.03589(11) 0.0124(2) Uani 1 1 d . . .
N2 N 0.45251(10) 0.15131(6) 0.05411(10) 0.0120(2) Uani 1 1 d . . .
Si1 Si 0.33885(3) 0.172705(18) 0.14431(3) 0.01074(10) Uani 1 1 d . . .
C25 C 0.64642(16) 0.39106(8) 0.01399(15) 0.0251(3) Uani 1 1 d . . .
H15 H 0.6736 0.3418 0.0138 0.030 Uiso 1 1 calc R . .
Cl1 Cl 0.65268(4) 0.42674(2) -0.12953(4) 0.03275(12) Uani 1 1 d . . .
Cl2 Cl 0.48958(4) 0.39355(2) 0.04125(4) 0.03655(13) Uani 1 1 d . . .
Cl3 Cl 0.75288(5) 0.43431(2) 0.13001(4) 0.04229(14) Uani 1 1 d . . .

loop_
_atom_site_aniso_label
_atom_site_aniso_U_11
_atom_site_aniso_U_22
_atom_site_aniso_U_33
_atom_site_aniso_U_23
_atom_site_aniso_U_13
_atom_site_aniso_U_12
C1 0.0111(6) 0.0101(6) 0.0189(7) 0.0016(5) 0.0068(5) 0.0008(5)
C2 0.0175(7) 0.0141(7) 0.0181(7) -0.0008(5) 0.0050(6) 0.0000(5)
C3 0.0253(8) 0.0113(7) 0.0251(8) -0.0031(6) 0.0098(6) 0.0009(6)
C4 0.0240(8) 0.0122(7) 0.0271(9) 0.0030(6) 0.0083(6) 0.0058(6)
C5 0.0178(7) 0.0161(7) 0.0210(8) 0.0034(6) 0.0044(6) 0.0044(5)
C6 0.0100(6) 0.0139(7) 0.0181(7) 0.0012(5) 0.0050(5) 0.0010(5)
C7 0.0101(6) 0.0141(7) 0.0172(7) -0.0008(5) 0.0008(5) 0.0012(5)
C8 0.0086(6) 0.0113(7) 0.0177(7) -0.0015(5) 0.0034(5) -0.0002(5)
C9 0.0129(6) 0.0112(7) 0.0130(7) -0.0001(5) 0.0016(5) 0.0006(5)
C10 0.0120(6) 0.0162(7) 0.0185(7) -0.0008(5) 0.0015(5) 0.0010(5)
C11 0.0164(7) 0.0150(7) 0.0194(7) -0.0018(5) 0.0012(5) -0.0048(5)
C12 0.0218(7) 0.0099(6) 0.0160(7) -0.0013(5) 0.0015(5) -0.0006(5)
C13 0.0152(6) 0.0128(7) 0.0140(7) 0.0005(5) 0.0023(5) 0.0035(5)
C14 0.0124(6) 0.0115(7) 0.0108(7) 0.0011(5) 0.0011(5) 0.0001(5)
C15 0.0122(6) 0.0084(6) 0.0136(7) 0.0016(5) 0.0005(5) 0.0027(5)
C16 0.0138(6) 0.0148(7) 0.0151(7) 0.0023(5) 0.0030(5) 0.0037(5)
C17 0.0124(7) 0.0133(7) 0.0193(7) 0.0067(5) 0.0042(5) 0.0032(5)
C18 0.0095(6) 0.0100(6) 0.0207(7) 0.0044(5) 0.0029(5) 0.0007(5)
C19 0.0137(7) 0.0130(7) 0.0254(8) 0.0002(6) 0.0021(6) 0.0003(5)
C20 0.0138(7) 0.0139(7) 0.0369(9) 0.0017(6) 0.0012(6) -0.0025(5)
C21 0.0121(7) 0.0215(8) 0.0385(10) 0.0099(7) 0.0071(6) -0.0015(6)
C22 0.0152(7) 0.0227(8) 0.0258(8) 0.0094(6) 0.0083(6) 0.0031(6)
C23 0.0162(7) 0.0168(7) 0.0183(7) -0.0035(5) 0.0014(5) 0.0004(5)
C24 0.0165(7) 0.0161(7) 0.0180(7) 0.0017(5) 0.0046(5) -0.0017(5)
N1 0.0113(5) 0.0092(5) 0.0167(6) -0.0011(4) 0.0026(4) 0.0009(4)
N2 0.0086(5) 0.0108(5) 0.0165(6) -0.0010(4) 0.0023(4) -0.0011(4)
Si1 0.00918(18) 0.00972(19) 0.0133(2) -0.00047(13) 0.00218(14) 0.00002(12)
C25 0.0331(9) 0.0214(8) 0.0205(8) 0.0004(6) 0.0045(7) -0.0014(6)
Cl1 0.0410(2) 0.0373(2) 0.0221(2) 0.00361(16) 0.01156(17) -0.00464(17)
Cl2 0.0375(2) 0.0498(3) 0.0256(2) -0.00080(18) 0.01396(18) -0.00273(19)
Cl3 0.0532(3) 0.0412(3) 0.0282(2) -0.00441(18) -0.0024(2) -0.0159(2)

loop_
_atom_type_symbol
_atom_type_description
_atom_type_scat_dispersion_real
_atom_type_scat_dispersion_imag
_atom_type_scat_source
C C 0.0181 0.0091 'International Tables Vol C Tables 4.2.6.8 and 6.1.1.4'
H H 0.0000 0.0000 'International Tables Vol C Tables 4.2.6.8 and 6.1.1.4'
N N 0.0311 0.0180 'International Tables Vol C Tables 4.2.6.8 and 6.1.1.4'
Si Si 0.2541 0.3302 'International Tables Vol C Tables 4.2.6.8 and 6.1.1.4'
Cl Cl 0.3639 0.7018 'International Tables Vol C Tables 4.2.6.8 and 6.1.1.4'

loop_
_geom_angle_atom_site_label_1
_geom_angle_atom_site_label_2
_geom_angle_atom_site_label_3
_geom_angle
_geom_angle_site_symmetry_1
_geom_angle_site_symmetry_3
C2 C1 N1 130.70(13) . .
C2 C1 C6 120.75(12) . .
N1 C1 C6 108.54(12) . .
C3 C2 C1 117.95(14) . .
C3 C2 H1 121.0 . .
C1 C2 H1 121.0 . .
C2 C3 C4 121.70(14) . .
C2 C3 H2 119.1 . .
C4 C3 H2 119.1 . .
C5 C4 C3 120.66(13) . .
C5 C4 H3 119.7 . .
C3 C4 H3 119.7 . .
C4 C5 C6 118.96(14) . .
C4 C5 H4 120.5 . .
C6 C5 H4 120.5 . .
C5 C6 C1 119.97(13) . .
C5 C6 C7 133.13(13) . .
C1 C6 C7 106.89(12) . .
C8 C7 C6 107.46(12) . .
C8 C7 H5 126.3 . .
C6 C7 H5 126.3 . .
C7 C8 N1 110.75(12) . .
C7 C8 C9 126.14(13) . .
N1 C8 C9 123.07(12) . .
C10 C9 C14 119.06(12) . .
C10 C9 C8 116.86(12) . .
C14 C9 C8 124.03(12) . .
C11 C10 C9 121.34(13) . .
C11 C10 H6 119.3 . .
C9 C10 H6 119.3 . .
C10 C11 C12 119.66(13) . .
C10 C11 H7 120.2 . .
C12 C11 H7 120.2 . .
C13 C12 C11 119.77(13) . .
C13 C12 H8 120.1 . .
C11 C12 H8 120.1 . .
C12 C13 C14 121.39(13) . .
C12 C13 H9 119.3 . .
C14 C13 H9 119.3 . .
C13 C14 C9 118.78(12) . .
C13 C14 C15 117.28(12) . .
C9 C14 C15 123.92(12) . .
C16 C15 N2 110.55(12) . .
C16 C15 C14 126.94(13) . .
N2 C15 C14 122.46(12) . .
C15 C16 C17 107.49(12) . .
C15 C16 H10 126.3 . .
C17 C16 H10 126.3 . .
C22 C17 C18 119.61(14) . .
C22 C17 C16 133.54(14) . .
C18 C17 C16 106.85(12) . .
C19 C18 N2 130.31(13) . .
C19 C18 C17 121.06(13) . .
N2 C18 C17 108.58(12) . .
C20 C19 C18 117.89(14) . .
C20 C19 H11 121.1 . .
C18 C19 H11 121.1 . .
C19 C20 C21 121.71(14) . .
C19 C20 H12 119.1 . .
C21 C20 H12 119.1 . .
C22 C21 C20 120.57(13) . .
C22 C21 H13 119.7 . .
C20 C21 H13 119.7 . .
C21 C22 C17 119.11(15) . .
C21 C22 H14 120.4 . .
C17 C22 H14 120.4 . .
Si1 C23 H16 109.5 . .
Si1 C23 H17 109.5 . .
H16 C23 H17 109.5 . .
Si1 C23 H18 109.5 . .
H16 C23 H18 109.5 . .
H17 C23 H18 109.5 . .
Si1 C24 H19 109.5 . .
Si1 C24 H20 109.5 . .
H19 C24 H20 109.5 . .
Si1 C24 H21 109.5 . .
H19 C24 H21 109.5 . .
H20 C24 H21 109.5 . .
C8 N1 C1 106.35(11) . .
C8 N1 Si1 120.86(9) . .
C1 N1 Si1 132.17(10) . .
C18 N2 C15 106.52(11) . .
C18 N2 Si1 130.74(10) . .
C15 N2 Si1 122.08(9) . .
N1 Si1 N2 101.83(6) . .
N1 Si1 C23 111.58(6) . .
N2 Si1 C23 112.70(6) . .
N1 Si1 C24 111.64(6) . .
N2 Si1 C24 109.54(6) . .
C23 Si1 C24 109.39(7) . .
Cl1 C25 Cl3 110.24(9) . .
Cl1 C25 Cl2 110.77(9) . .
Cl3 C25 Cl2 111.03(9) . .
Cl1 C25 H15 108.2 . .
Cl3 C25 H15 108.2 . .
Cl2 C25 H15 108.2 . .

loop_
_geom_bond_atom_site_label_1
_geom_bond_atom_site_label_2
_geom_bond_distance
_geom_bond_site_symmetry_2
C1 C2 1.401(2) .
C1 N1 1.4079(17) .
C1 C6 1.412(2) .
C2 C3 1.386(2) .
C2 H1 0.9500 .
C3 C4 1.399(2) .
C3 H2 0.9500 .
C4 C5 1.379(2) .
C4 H3 0.9500 .
C5 C6 1.405(2) .
C5 H4 0.9500 .
C6 C7 1.431(2) .
C7 C8 1.3621(19) .
C7 H5 0.9500 .
C8 N1 1.4042(18) .
C8 C9 1.4802(19) .
C9 C10 1.4003(19) .
C9 C14 1.4095(19) .
C10 C11 1.386(2) .
C10 H6 0.9500 .
C11 C12 1.389(2) .
C11 H7 0.9500 .
C12 C13 1.387(2) .
C12 H8 0.9500 .
C13 C14 1.4003(19) .
C13 H9 0.9500 .
C14 C15 1.4793(18) .
C15 C16 1.364(2) .
C15 N2 1.4062(18) .
C16 C17 1.429(2) .
C16 H10 0.9500 .
C17 C22 1.407(2) .
C17 C18 1.415(2) .
C18 C19 1.395(2) .
C18 N2 1.4016(17) .
C19 C20 1.385(2) .
C19 H11 0.9500 .
C20 C21 1.404(2) .
C20 H12 0.9500 .
C21 C22 1.375(2) .
C21 H13 0.9500 .
C22 H14 0.9500 .
C23 Si1 1.8403(14) .
C23 H16 0.9800 .
C23 H17 0.9800 .
C23 H18 0.9800 .
C24 Si1 1.8515(14) .
C24 H19 0.9800 .
C24 H20 0.9800 .
C24 H21 0.9800 .
N1 Si1 1.7652(12) .
N2 Si1 1.7721(12) .
C25 Cl1 1.7577(17) .
C25 Cl3 1.7591(17) .
C25 Cl2 1.7611(17) .
C25 H15 1.0000 .

loop_
_geom_torsion_atom_site_label_1
_geom_torsion_atom_site_label_2
_geom_torsion_atom_site_label_3
_geom_torsion_atom_site_label_4
_geom_torsion
_geom_torsion_site_symmetry_1
_geom_torsion_site_symmetry_2
_geom_torsion_site_symmetry_3
_geom_torsion_site_symmetry_4
N1 C1 C2 C3 -178.43(13) . . . .
C6 C1 C2 C3 0.3(2) . . . .
C1 C2 C3 C4 0.3(2) . . . .
C2 C3 C4 C5 -0.3(2) . . . .
C3 C4 C5 C6 -0.2(2) . . . .
C4 C5 C6 C1 0.8(2) . . . .
C4 C5 C6 C7 179.21(14) . . . .
C2 C1 C6 C5 -0.9(2) . . . .
N1 C1 C6 C5 178.14(12) . . . .
C2 C1 C6 C7 -179.66(12) . . . .
N1 C1 C6 C7 -0.65(14) . . . .
C5 C6 C7 C8 -178.26(14) . . . .
C1 C6 C7 C8 0.31(15) . . . .
C6 C7 C8 N1 0.15(15) . . . .
C6 C7 C8 C9 177.79(12) . . . .
C7 C8 C9 C10 -49.5(2) . . . .
N1 C8 C9 C10 127.85(14) . . . .
C7 C8 C9 C14 127.85(15) . . . .
N1 C8 C9 C14 -54.8(2) . . . .
C14 C9 C10 C11 -0.6(2) . . . .
C8 C9 C10 C11 176.94(13) . . . .
C9 C10 C11 C12 0.2(2) . . . .
C10 C11 C12 C13 0.1(2) . . . .
C11 C12 C13 C14 0.0(2) . . . .
C12 C13 C14 C9 -0.4(2) . . . .
C12 C13 C14 C15 -179.06(12) . . . .
C10 C9 C14 C13 0.7(2) . . . .
C8 C9 C14 C13 -176.64(13) . . . .
C10 C9 C14 C15 179.21(13) . . . .
C8 C9 C14 C15 1.9(2) . . . .
C13 C14 C15 C16 47.86(19) . . . .
C9 C14 C15 C16 -130.70(15) . . . .
C13 C14 C15 N2 -129.39(14) . . . .
C9 C14 C15 N2 52.05(19) . . . .
N2 C15 C16 C17 -1.24(15) . . . .
C14 C15 C16 C17 -178.76(12) . . . .
C15 C16 C17 C22 -179.26(15) . . . .
C15 C16 C17 C18 1.32(15) . . . .
C22 C17 C18 C19 -2.7(2) . . . .
C16 C17 C18 C19 176.81(12) . . . .
C22 C17 C18 N2 179.56(12) . . . .
C16 C17 C18 N2 -0.92(15) . . . .
N2 C18 C19 C20 179.07(13) . . . .
C17 C18 C19 C20 1.9(2) . . . .
C18 C19 C20 C21 0.1(2) . . . .
C19 C20 C21 C22 -1.2(2) . . . .
C20 C21 C22 C17 0.4(2) . . . .
C18 C17 C22 C21 1.5(2) . . . .
C16 C17 C22 C21 -177.86(15) . . . .
C7 C8 N1 C1 -0.55(15) . . . .
C9 C8 N1 C1 -178.28(12) . . . .
C7 C8 N1 Si1 -172.61(9) . . . .
C9 C8 N1 Si1 9.66(17) . . . .
C2 C1 N1 C8 179.61(14) . . . .
C6 C1 N1 C8 0.73(14) . . . .
C2 C1 N1 Si1 -9.6(2) . . . .
C6 C1 N1 Si1 171.53(10) . . . .
C19 C18 N2 C15 -177.26(14) . . . .
C17 C18 N2 C15 0.19(14) . . . .
C19 C18 N2 Si1 12.2(2) . . . .
C17 C18 N2 Si1 -170.37(10) . . . .
C16 C15 N2 C18 0.66(15) . . . .
C14 C15 N2 C18 178.31(11) . . . .
C16 C15 N2 Si1 172.23(9) . . . .
C14 C15 N2 Si1 -10.12(17) . . . .
C8 N1 Si1 N2 57.21(11) . . . .
C1 N1 Si1 N2 -112.49(12) . . . .
C8 N1 Si1 C23 177.67(10) . . . .
C1 N1 Si1 C23 7.97(14) . . . .
C8 N1 Si1 C24 -59.59(12) . . . .
C1 N1 Si1 C24 130.71(12) . . . .
C18 N2 Si1 N1 112.34(12) . . . .
C15 N2 Si1 N1 -56.97(11) . . . .
C18 N2 Si1 C23 -7.33(14) . . . .
C15 N2 Si1 C23 -176.64(10) . . . .
C18 N2 Si1 C24 -129.36(12) . . . .
C15 N2 Si1 C24 61.34(12) . . . .
